data_7206748
loop_
_publ_author_name
'Wang, Yong-Tao'
'Tang, Gui-Mei'
'He, Chao'
'Yan, Shi-Chen'
'Hao, Qi-Chao'
'Chen, Long'
'Long, Xi-Fa'
'Li, Tian-Duo'
'Ng, Seik Weng'

_publ_section_title
;
 Nonlinear optical and ferroelectric materials based on
 1-benzyl-2-phenyl-1H-benzimidazole salts
;
_journal_issue 21
_journal_name_full CrystEngComm
_journal_page_first 6365
_journal_paper_doi 10.1039/c1ce05860f
_journal_volume 13
_journal_year 2011
_chemical_formula_sum 'C20 H17 N3 O3'
_chemical_formula_weight 347.37
_chemical_name_systematic
;
?
;
_space_group_IT_number 1
_symmetry_cell_setting triclinic
_symmetry_space_group_name_Hall 'P 1'
_symmetry_space_group_name_H-M 'P 1'
_atom_sites_solution_hydrogens geom
_atom_sites_solution_primary direct
_atom_sites_solution_secondary difmap
_audit_creation_method SHELXL-97
_cell_angle_alpha 71.733(5)
_cell_angle_beta 79.378(9)
_cell_angle_gamma 84.199(9)
_cell_formula_units_Z 1
_cell_length_a 5.707(3)
_cell_length_b 8.886(5)
_cell_length_c 9.503(5)
_cell_measurement_reflns_used 1849
_cell_measurement_temperature 293(2)
_cell_measurement_theta_max 27.11
_cell_measurement_theta_min 2.29
_cell_volume 449.3(4)
_computing_cell_refinement 'Bruker SMART'
_computing_data_collection 'Bruker SMART'
_computing_data_reduction 'Bruker SAINT'
_computing_molecular_graphics 'Bruker SHELXTL'
_computing_publication_material 'Bruker SHELXTL'
_computing_structure_refinement 'SHELXL-97 (Sheldrick, 1997)'
_computing_structure_solution 'SHELXS-97 (Sheldrick, 1990)'
_diffrn_ambient_temperature 293(2)
_diffrn_measured_fraction_theta_full 0.912
_diffrn_measured_fraction_theta_max 0.912
_diffrn_measurement_device_type 'CCD area detector'
_diffrn_measurement_method 'phi and omega scans'
_diffrn_radiation_monochromator graphite
_diffrn_radiation_source 'fine-focus sealed tube'
_diffrn_radiation_type MoK\a
_diffrn_radiation_wavelength 0.71073
_diffrn_reflns_av_R_equivalents 0.0435
_diffrn_reflns_av_sigmaI/netI 0.0848
_diffrn_reflns_limit_h_max 6
_diffrn_reflns_limit_h_min -6
_diffrn_reflns_limit_k_max 10
_diffrn_reflns_limit_k_min -10
_diffrn_reflns_limit_l_max 11
_diffrn_reflns_limit_l_min -10
_diffrn_reflns_number 2406
_diffrn_reflns_theta_full 25.00
_diffrn_reflns_theta_max 25.00
_diffrn_reflns_theta_min 2.29
_exptl_absorpt_coefficient_mu 0.088
_exptl_absorpt_correction_T_max 0.9912
_exptl_absorpt_correction_T_min 0.9825
_exptl_absorpt_correction_type none
_exptl_crystal_colour colourless
_exptl_crystal_density_diffrn 1.284
_exptl_crystal_density_meas ?
_exptl_crystal_density_method 'not measured'
_exptl_crystal_description needle
_exptl_crystal_F_000 182
_exptl_crystal_size_max 0.20
_exptl_crystal_size_mid 0.10
_exptl_crystal_size_min 0.10
_refine_diff_density_max 0.387
_refine_diff_density_min -0.325
_refine_diff_density_rms 0.076
_refine_ls_abs_structure_details 'Flack H D (1983), Acta Cryst. A39, 876-881'
_refine_ls_abs_structure_Flack -3(6)
_refine_ls_extinction_method none
_refine_ls_goodness_of_fit_ref 1.093
_refine_ls_hydrogen_treatment constr
_refine_ls_matrix_type full
_refine_ls_number_parameters 235
_refine_ls_number_reflns 1972
_refine_ls_number_restraints 3
_refine_ls_restrained_S_all 1.092
_refine_ls_R_factor_all 0.1234
_refine_ls_R_factor_gt 0.0849
_refine_ls_shift/su_max 0.000
_refine_ls_shift/su_mean 0.000
_refine_ls_structure_factor_coef Fsqd
_refine_ls_weighting_details 'calc w=1/[\s^2^(Fo^2^)+(0.0678P)^2^+1.2299P] where P=(Fo^2^+2Fc^2^)/3'
_refine_ls_weighting_scheme calc
_refine_ls_wR_factor_gt 0.2049
_refine_ls_wR_factor_ref 0.2317
_reflns_number_gt 1480
_reflns_number_total 1972
_reflns_threshold_expression >2sigma(I)
_cod_data_source_file c1ce05860f.txt
_cod_data_source_block compound_2
_cod_depositor_comments
;
The following automatic conversions were performed:

'_symmetry_cell_setting' value 'Triclinic' changed to 'triclinic'
according to /home/saulius/struct/CIF-dictionaries/cif_core.dic
dictionary named 'cif_core.dic' version 2.4.1 from 2010-06-29.

Automatic conversion script
Id: cif_fix_values 1715 2011-07-08 13:25:40Z adriana 

The following automatic conversions were performed:

'_exptl_crystal_density_meas' value 'not measured' was changed to '?'
- the value is perceived as not measured.

Automatic conversion script
Id: cif_fix_values 3008 2015-01-20 13:52:24Z robertas 
;
_cod_original_sg_symbol_H-M P1
_cod_database_code 7206748

loop_
_symmetry_equiv_pos_as_xyz
'x, y, z'

loop_
_atom_site_label
_atom_site_type_symbol
_atom_site_fract_x
_atom_site_fract_y
_atom_site_fract_z
_atom_site_U_iso_or_equiv
_atom_site_adp_type
_atom_site_occupancy
_atom_site_symmetry_multiplicity
_atom_site_calc_flag
_atom_site_refinement_flags
O1 O 0.461(2) -0.5118(13) -1.1147(14) 0.127(4) Uani 1 1 d .
O2 O 0.515(3) -0.2740(14) -1.1539(12) 0.131(5) Uani 1 1 d .
O3 O 0.544(2) -0.4303(9) -0.9386(10) 0.097(3) Uani 1 1 d .
N1 N 0.5221(12) 0.0566(7) -0.8103(8) 0.0369(19) Uani 1 1 d .
N2 N 0.5982(13) -0.1521(9) -0.8913(8) 0.044(2) Uani 1 1 d .
H2 H 0.5460 -0.2044 -0.9217 0.052 Uiso 1 1 d R
N3 N 0.4931(18) -0.4044(12) -1.0673(12) 0.067(3) Uani 1 1 d .
C1 C 0.3940(18) 0.1782(10) -0.7433(10) 0.046(3) Uani 1 1 d .
H1A H 0.2302 0.1481 -0.7056 0.055 Uiso 1 1 calc R
H1B H 0.3905 0.2783 -0.8225 0.055 Uiso 1 1 calc R
C2 C 0.4956(16) 0.2044(10) -0.6179(10) 0.036(2) Uani 1 1 d .
C3 C 0.6930(16) 0.1117(12) -0.5594(11) 0.049(3) Uani 1 1 d .
H3A H 0.7657 0.0319 -0.5987 0.059 Uiso 1 1 calc R
C4 C 0.778(2) 0.1418(13) -0.4406(13) 0.058(3) Uani 1 1 d .
H4A H 0.9046 0.0795 -0.4003 0.070 Uiso 1 1 calc R
C5 C 0.6756(18) 0.2617(12) -0.3840(12) 0.054(3) Uani 1 1 d .
H5A H 0.7378 0.2843 -0.3094 0.065 Uiso 1 1 calc R
C6 C 0.474(2) 0.3508(12) -0.4402(13) 0.062(3) Uani 1 1 d .
H6A H 0.3955 0.4270 -0.3977 0.074 Uiso 1 1 calc R
C7 C 0.3963(17) 0.3235(11) -0.5580(11) 0.046(2) Uani 1 1 d .
H7A H 0.2716 0.3877 -0.5989 0.055 Uiso 1 1 calc R
C8 C 0.4531(14) -0.0863(9) -0.7933(9) 0.035(2) Uani 1 1 d .
C9 C 0.2596(14) -0.1720(9) -0.6792(10) 0.036(2) Uani 1 1 d .
C10 C 0.2343(17) -0.1751(11) -0.5292(11) 0.048(3) Uani 1 1 d .
H10A H 0.3374 -0.1207 -0.4993 0.058 Uiso 1 1 calc R
C11 C 0.051(2) -0.2613(12) -0.4241(13) 0.065(3) Uani 1 1 d .
H11A H 0.0311 -0.2617 -0.3246 0.078 Uiso 1 1 calc R
C12 C -0.0949(19) -0.3426(13) -0.4648(14) 0.062(3) Uani 1 1 d .
H12A H -0.2138 -0.3991 -0.3926 0.074 Uiso 1 1 calc R
C13 C -0.0747(17) -0.3453(11) -0.6101(13) 0.053(3) Uani 1 1 d .
H13A H -0.1794 -0.4019 -0.6362 0.064 Uiso 1 1 calc R
C14 C 0.1064(16) -0.2616(10) -0.7186(11) 0.045(2) Uani 1 1 d .
H14A H 0.1254 -0.2652 -0.8169 0.054 Uiso 1 1 calc R
C15 C 0.7765(16) -0.0464(10) -0.9730(9) 0.037(2) Uani 1 1 d .
C16 C 0.9748(17) -0.0629(13) -1.0773(11) 0.052(3) Uani 1 1 d .
H16A H 1.0028 -0.1517 -1.1109 0.062 Uiso 1 1 calc R
C17 C 1.129(2) 0.0617(14) -1.1285(13) 0.062(3) Uani 1 1 d .
H17A H 1.2650 0.0554 -1.1981 0.074 Uiso 1 1 calc R
C18 C 1.0869(19) 0.1979(13) -1.0778(13) 0.060(3) Uani 1 1 d .
H18A H 1.1956 0.2778 -1.1138 0.073 Uiso 1 1 calc R
C19 C 0.8801(19) 0.2139(14) -0.9728(11) 0.060(3) Uani 1 1 d .
H19A H 0.8473 0.3040 -0.9413 0.072 Uiso 1 1 calc R
C20 C 0.7300(15) 0.0871(9) -0.9200(9) 0.036(2) Uani 1 1 d .

loop_
_atom_site_aniso_label
_atom_site_aniso_U_11
_atom_site_aniso_U_22
_atom_site_aniso_U_33
_atom_site_aniso_U_23
_atom_site_aniso_U_13
_atom_site_aniso_U_12
O1 0.170(12) 0.100(7) 0.143(10) -0.060(7) -0.051(9) -0.035(8)
O2 0.214(15) 0.102(8) 0.080(7) -0.025(6) -0.033(8) -0.011(9)
O3 0.185(11) 0.042(4) 0.070(6) -0.021(4) -0.027(6) -0.001(5)
N1 0.044(5) 0.017(3) 0.048(4) 0.001(3) -0.022(4) -0.002(3)
N2 0.043(5) 0.050(5) 0.049(5) -0.029(4) -0.012(4) -0.001(4)
N3 0.082(8) 0.065(7) 0.063(7) -0.028(6) -0.013(6) -0.006(6)
C1 0.048(6) 0.025(5) 0.058(6) -0.007(4) -0.010(5) 0.011(4)
C2 0.030(4) 0.029(4) 0.046(5) -0.005(4) -0.009(4) 0.001(4)
C3 0.031(5) 0.060(6) 0.054(6) -0.019(5) -0.004(5) 0.005(5)
C4 0.053(7) 0.064(7) 0.066(7) -0.029(6) -0.020(5) 0.011(5)
C5 0.054(7) 0.057(7) 0.059(7) -0.025(6) -0.011(6) -0.014(6)
C6 0.065(8) 0.048(6) 0.067(8) -0.021(5) 0.009(6) -0.005(6)
C7 0.040(6) 0.042(5) 0.061(6) -0.026(5) -0.009(5) 0.003(5)
C8 0.032(5) 0.022(4) 0.043(5) 0.003(4) -0.014(4) 0.001(4)
C9 0.028(5) 0.035(5) 0.045(6) -0.010(4) -0.013(4) 0.003(4)
C10 0.045(6) 0.048(6) 0.056(6) -0.025(5) -0.005(5) -0.005(5)
C11 0.084(9) 0.046(6) 0.053(6) -0.010(5) 0.012(6) -0.011(6)
C12 0.044(7) 0.052(6) 0.075(9) -0.007(6) 0.011(6) -0.013(5)
C13 0.038(6) 0.039(6) 0.081(8) -0.013(5) -0.016(6) -0.006(5)
C14 0.034(5) 0.035(5) 0.061(6) -0.005(5) -0.012(5) -0.006(5)
C15 0.041(5) 0.033(5) 0.030(5) 0.005(4) -0.006(4) -0.012(4)
C16 0.044(6) 0.067(7) 0.042(6) -0.011(5) 0.002(5) -0.021(5)
C17 0.054(7) 0.078(8) 0.049(6) -0.018(6) -0.006(5) 0.005(6)
C18 0.050(7) 0.065(8) 0.059(7) -0.003(6) -0.002(6) -0.031(6)
C19 0.055(7) 0.080(8) 0.047(6) -0.015(6) -0.017(6) -0.010(6)
C20 0.040(5) 0.017(4) 0.041(5) 0.013(4) -0.009(4) -0.015(4)

loop_
_atom_type_symbol
_atom_type_description
_atom_type_scat_dispersion_real
_atom_type_scat_dispersion_imag
_atom_type_scat_source
C C 0.0033 0.0016 'International Tables Vol C Tables 4.2.6.8 and 6.1.1.4'
H H 0.0000 0.0000 'International Tables Vol C Tables 4.2.6.8 and 6.1.1.4'
N N 0.0061 0.0033 'International Tables Vol C Tables 4.2.6.8 and 6.1.1.4'
O O 0.0106 0.0060 'International Tables Vol C Tables 4.2.6.8 and 6.1.1.4'

loop_
_geom_angle_atom_site_label_1
_geom_angle_atom_site_label_2
_geom_angle_atom_site_label_3
_geom_angle
C8 N1 C20 108.8(7)
C8 N1 C1 127.6(8)
C20 N1 C1 123.2(6)
C8 N2 C15 108.6(7)
C8 N2 H2 118.2
C15 N2 H2 124.2
O2 N3 O1 118.4(12)
O2 N3 O3 118.5(11)
O1 N3 O3 121.9(11)
N1 C1 C2 116.3(7)
N1 C1 H1A 108.2
C2 C1 H1A 108.2
N1 C1 H1B 108.2
C2 C1 H1B 108.2
H1A C1 H1B 107.4
C7 C2 C3 118.3(9)
C7 C2 C1 119.4(7)
C3 C2 C1 122.3(8)
C4 C3 C2 119.3(9)
C4 C3 H3A 120.3
C2 C3 H3A 120.3
C5 C4 C3 120.9(10)
C5 C4 H4A 119.6
C3 C4 H4A 119.6
C4 C5 C6 119.4(10)
C4 C5 H5A 120.3
C6 C5 H5A 120.3
C7 C6 C5 119.3(11)
C7 C6 H6A 120.4
C5 C6 H6A 120.4
C6 C7 C2 122.6(9)
C6 C7 H7A 118.7
C2 C7 H7A 118.7
N1 C8 N2 110.1(7)
N1 C8 C9 126.7(8)
N2 C8 C9 123.1(7)
C10 C9 C14 118.6(8)
C10 C9 C8 121.2(8)
C14 C9 C8 120.0(8)
C9 C10 C11 119.1(10)
C9 C10 H10A 120.4
C11 C10 H10A 120.4
C12 C11 C10 121.0(12)
C12 C11 H11A 119.5
C10 C11 H11A 119.5
C11 C12 C13 121.9(11)
C11 C12 H12A 119.0
C13 C12 H12A 119.0
C12 C13 C14 119.0(10)
C12 C13 H13A 120.5
C14 C13 H13A 120.5
C13 C14 C9 120.2(10)
C13 C14 H14A 119.9
C9 C14 H14A 119.9
C16 C15 N2 130.8(9)
C16 C15 C20 123.1(9)
N2 C15 C20 105.9(8)
C15 C16 C17 116.0(10)
C15 C16 H16A 122.0
C17 C16 H16A 122.0
C16 C17 C18 122.2(10)
C16 C17 H17A 118.9
C18 C17 H17A 118.9
C17 C18 C19 121.0(10)
C17 C18 H18A 119.5
C19 C18 H18A 119.5
C20 C19 C18 116.2(11)
C20 C19 H19A 121.9
C18 C19 H19A 121.9
C19 C20 C15 121.4(9)
C19 C20 N1 132.0(9)
C15 C20 N1 106.5(6)

loop_
_geom_bond_atom_site_label_1
_geom_bond_atom_site_label_2
_geom_bond_distance
O1 N3 1.217(12)
O2 N3 1.196(13)
O3 N3 1.255(12)
N1 C8 1.321(10)
N1 C20 1.414(12)
N1 C1 1.485(11)
N2 C8 1.361(11)
N2 C15 1.402(11)
N2 H2 0.7292
C1 C2 1.505(13)
C1 H1A 0.9700
C1 H1B 0.9700
C2 C7 1.379(13)
C2 C3 1.419(11)
C3 C4 1.413(15)
C3 H3A 0.9300
C4 C5 1.372(14)
C4 H4A 0.9300
C5 C6 1.419(15)
C5 H5A 0.9300
C6 C7 1.373(14)
C6 H6A 0.9300
C7 H7A 0.9300
C8 C9 1.479(12)
C9 C10 1.399(13)
C9 C14 1.409(12)
C10 C11 1.406(15)
C10 H10A 0.9300
C11 C12 1.334(16)
C11 H11A 0.9300
C12 C13 1.371(15)
C12 H12A 0.9300
C13 C14 1.402(14)
C13 H13A 0.9300
C14 H14A 0.9300
C15 C16 1.389(13)
C15 C20 1.411(13)
C16 C17 1.394(15)
C16 H16A 0.9300
C17 C18 1.420(15)
C17 H17A 0.9300
C18 C19 1.425(16)
C18 H18A 0.9300
C19 C20 1.392(13)
C19 H19A 0.9300
